data_7109956
loop_
_publ_author_name
'Michael S. Perryman'
'Matthew E. Harris'
'Jade L. Foster'
'Anushka Joshi'
'Guy J. Clarkson'
'David J. Fox'

_publ_section_title
;
 Trichloromethyl ketones: asymmetric transfer hydrogenation and subsequent
 Jocic-type reactions with amines
;
_journal_name_full Chem.Commun.
_journal_page_first 10022
_journal_paper_doi 10.1039/c3cc46070c
_journal_volume 49
_journal_year 2013
_chemical_absolute_configuration ad
_chemical_formula_moiety 'C24 H24 Cl2 N2 O'
_chemical_formula_sum 'C24 H24 Cl2 N2 O'
_chemical_formula_weight 427.35
_chemical_name_systematic
;
 ?
;
_space_group_crystal_system monoclinic
_space_group_IT_number 4
_space_group_name_Hall 'P 2yb'
_space_group_name_H-M_alt 'P 1 21 1'
_symmetry_space_group_name_Hall 'P 2yb'
_symmetry_space_group_name_H-M 'P 1 21 1'
_atom_sites_solution_hydrogens mixed
_atom_sites_solution_primary iterative
_audit_creation_date 2013-07-29
_audit_creation_method
;
  Olex2 1.2
  (compiled 2013.04.25 svn.r2679, GUI svn.r4466)
;
_cell_angle_alpha 90
_cell_angle_beta 95.0265(7)
_cell_angle_gamma 90
_cell_formula_units_Z 4
_cell_length_a 9.83139(7)
_cell_length_b 12.10798(10)
_cell_length_c 18.33461(15)
_cell_measurement_reflns_used 10736
_cell_measurement_temperature 150(2)
_cell_measurement_theta_max 77.7989
_cell_measurement_theta_min 3.6475
_cell_volume 2174.13(3)
_computing_cell_refinement
;
CrysAlisPro, Agilent Technologies,
Version 1.171.36.21 (release 14-08-2012 CrysAlis171 .NET)
(compiled Sep 14 2012,17:21:16)
;
_computing_data_collection
;
CrysAlisPro, Agilent Technologies,
Version 1.171.36.21 (release 14-08-2012 CrysAlis171 .NET)
(compiled Sep 14 2012,17:21:16)
;
_computing_data_reduction
;
CrysAlisPro, Agilent Technologies,
Version 1.171.36.21 (release 14-08-2012 CrysAlis171 .NET)
(compiled Sep 14 2012,17:21:16)
;
_computing_molecular_graphics
;
O. V. Dolomanov, L. J. Bourhis, R. J. Gildea, J. A. K. Howard and H. Puschmann,
OLEX2: a complete structure solution, refinement and analysis program.
J. Appl. Cryst. (2009). 42, 339-341.
;
_computing_publication_material
;
O. V. Dolomanov, L. J. Bourhis, R. J. Gildea, J. A. K. Howard and H. Puschmann,
OLEX2: a complete structure solution, refinement and analysis program.
J. Appl. Cryst. (2009). 42, 339-341.
;
_computing_structure_refinement
;
SHELXL, G.M. Sheldrick, Acta Cryst.
(2008). A64, 112-122
;
_computing_structure_solution 'SUPERFLIP, J. Appl. Cryst. (2007) 40, 786-790'
_diffrn_ambient_temperature 150.15
_diffrn_detector_area_resol_mean 10.2833
_diffrn_measured_fraction_theta_full 0.9998
_diffrn_measured_fraction_theta_max 0.9977
_diffrn_measurement_details
;
  1 omega  -85.00   49.00   1.0000   13.0000
omega____ theta____ kappa____ phi______ frames
    -      -40.6532    0.0000   30.0000 134

  2 omega    9.00   35.00   1.0000   13.0000
omega____ theta____ kappa____ phi______ frames
    -      -40.6532   38.0000  120.0000 26

  3 omega   10.00   35.00   1.0000   13.0000
omega____ theta____ kappa____ phi______ frames
    -      -40.6532   38.0000   90.0000 25

  4 omega  -49.00    7.00   1.0000   13.0000
omega____ theta____ kappa____ phi______ frames
    -      -40.6532   38.0000   90.0000 56

  5 omega   41.00   89.00   1.0000   13.0000
omega____ theta____ kappa____ phi______ frames
    -       40.6532 -125.0000 -150.0000 48

  6 omega    7.00   76.00   1.0000   13.0000
omega____ theta____ kappa____ phi______ frames
    -       40.6532   77.0000   60.0000 69

  7 omega  -54.00  -28.00   1.0000   52.0000
omega____ theta____ kappa____ phi______ frames
    -      -61.5000   45.0000   60.0000 26

  8 omega  -53.00    7.00   1.0000   52.0000
omega____ theta____ kappa____ phi______ frames
    -      -61.5000   45.0000  120.0000 60

  9 omega  -23.00    3.00   1.0000   52.0000
omega____ theta____ kappa____ phi______ frames
    -      -61.5000   30.0000 -180.0000 26

 10 omega   43.00   76.00   1.0000   52.0000
omega____ theta____ kappa____ phi______ frames
    -      115.0000 -111.0000 -120.0000 33

 11 omega   51.00  129.00   1.0000   52.0000
omega____ theta____ kappa____ phi______ frames
    -      115.0000  -77.0000   30.0000 78

 12 omega   37.00   88.00   1.0000   52.0000
omega____ theta____ kappa____ phi______ frames
    -      115.0000  -30.0000  150.0000 51

 13 omega   44.00   78.00   1.0000   52.0000
omega____ theta____ kappa____ phi______ frames
    -      115.0000  -45.0000 -120.0000 34

 14 omega   88.00  178.00   1.0000   52.0000
omega____ theta____ kappa____ phi______ frames
    -      115.0000   45.0000  -90.0000 90

 15 omega   68.00  169.00   1.0000   52.0000
omega____ theta____ kappa____ phi______ frames
    -      115.0000   15.0000    0.0000 101

 16 omega   37.00   63.00   1.0000   52.0000
omega____ theta____ kappa____ phi______ frames
    -      115.0000 -113.0000   32.0000 26

 17 omega   43.00   79.00   1.0000   52.0000
omega____ theta____ kappa____ phi______ frames
    -      115.0000  -45.0000  -90.0000 36

 18 omega   51.00  109.00   1.0000   52.0000
omega____ theta____ kappa____ phi______ frames
    -      115.0000  -94.0000 -180.0000 58

 19 omega   39.00   86.00   1.0000   52.0000
omega____ theta____ kappa____ phi______ frames
    -      115.0000  -30.0000  -30.0000 47

 20 omega   40.00   76.00   1.0000   52.0000
omega____ theta____ kappa____ phi______ frames
    -      115.0000  -45.0000 -150.0000 36

 21 omega   41.00   93.00   1.0000   52.0000
omega____ theta____ kappa____ phi______ frames
    -      115.0000  -45.0000   30.0000 52

 22 omega   39.00   90.00   1.0000   52.0000
omega____ theta____ kappa____ phi______ frames
    -      115.0000  -30.0000   90.0000 51

 23 omega   75.00  108.00   1.0000   52.0000
omega____ theta____ kappa____ phi______ frames
    -      115.0000  -94.0000 -120.0000 33

 24 omega   71.00  131.00   1.0000   52.0000
omega____ theta____ kappa____ phi______ frames
    -      115.0000  -77.0000  -90.0000 60

 25 omega   88.00  115.00   1.0000   52.0000
omega____ theta____ kappa____ phi______ frames
    -      115.0000 -111.0000 -120.0000 27

 26 omega   87.00  112.00   1.0000   52.0000
omega____ theta____ kappa____ phi______ frames
    -      115.0000 -113.0000   32.0000 25
;
_diffrn_measurement_device_type 'Xcalibur, Ruby, Gemini'
_diffrn_measurement_method '\w scans'
_diffrn_orient_matrix_UB_11 -0.0133745000
_diffrn_orient_matrix_UB_12 -0.0246083000
_diffrn_orient_matrix_UB_13 0.0815016000
_diffrn_orient_matrix_UB_21 0.0321462000
_diffrn_orient_matrix_UB_22 -0.1225843000
_diffrn_orient_matrix_UB_23 -0.0130317000
_diffrn_orient_matrix_UB_31 0.1533967000
_diffrn_orient_matrix_UB_32 0.0235041000
_diffrn_orient_matrix_UB_33 0.0174785000
_diffrn_radiation_monochromator graphite
_diffrn_radiation_type 'Cu K\a'
_diffrn_radiation_wavelength 1.5418
_diffrn_reflns_av_R_equivalents 0.0249
_diffrn_reflns_av_unetI/netI 0.0329
_diffrn_reflns_Laue_measured_fraction_full 1.000
_diffrn_reflns_Laue_measured_fraction_max 0.981
_diffrn_reflns_limit_h_max 12
_diffrn_reflns_limit_h_min -7
_diffrn_reflns_limit_k_max 15
_diffrn_reflns_limit_k_min -15
_diffrn_reflns_limit_l_max 23
_diffrn_reflns_limit_l_min -23
_diffrn_reflns_number 16749
_diffrn_reflns_point_group_measured_fraction_full 1.000
_diffrn_reflns_point_group_measured_fraction_max 0.963
_diffrn_reflns_theta_full 67.684
_diffrn_reflns_theta_max 78.021
_diffrn_reflns_theta_min 4.381
_diffrn_source 'Enhance (Cu) X-ray Source'
_exptl_absorpt_coefficient_mu 2.816
_exptl_absorpt_correction_T_max 1.00000
_exptl_absorpt_correction_T_min 0.75384
_exptl_absorpt_correction_type multi-scan
_exptl_absorpt_process_details
;
CrysAlisPro, Agilent Technologies,
Version 1.171.36.21 (release 14-08-2012 CrysAlis171 .NET)
(compiled Sep 14 2012,17:21:16)
Empirical absorption correction using spherical harmonics,
 implemented in SCALE3 ABSPACK scaling algorithm.
;
_exptl_crystal_colour colourless
_exptl_crystal_colour_primary colourless
_exptl_crystal_density_diffrn 1.306
_exptl_crystal_description block
_exptl_crystal_F_000 896
_exptl_crystal_size_max 0.4
_exptl_crystal_size_mid 0.14
_exptl_crystal_size_min 0.06
_refine_diff_density_max 0.498
_refine_diff_density_min -0.460
_refine_diff_density_rms 0.052
_refine_ls_abs_structure_details
;
 Flack x determined using 3940 quotients [(I+)-(I-)]/[(I+)+(I-)]
 (Parsons and Flack (2004), Acta Cryst. A60, s61).

From Shelxl 2013-4
Flack x =   0.022(14) by hole-in-one fit to all intensities
            0.023(10) from 3940 selected quotients (Parsons' method)
From Olex 2 
Hooft y parameter 0.025(4)
;
_refine_ls_abs_structure_Flack 0.023(10)
_refine_ls_extinction_method none
_refine_ls_goodness_of_fit_ref 1.021
_refine_ls_hydrogen_treatment mixed
_refine_ls_matrix_type full
_refine_ls_number_parameters 535
_refine_ls_number_reflns 8992
_refine_ls_number_restraints 2
_refine_ls_restrained_S_all 1.021
_refine_ls_R_factor_all 0.0491
_refine_ls_R_factor_gt 0.0479
_refine_ls_shift/su_max 0.000
_refine_ls_shift/su_mean 0.000
_refine_ls_structure_factor_coef Fsqd
_refine_ls_weighting_details 'w=1/[\s^2^(Fo^2^)+(0.0871P)^2^+0.5715P] where P=(Fo^2^+2Fc^2^)/3'
_refine_ls_weighting_scheme calc
_refine_ls_wR_factor_gt 0.1302
_refine_ls_wR_factor_ref 0.1322
_reflns_Friedel_coverage 0.872
_reflns_Friedel_fraction_full 1.000
_reflns_Friedel_fraction_max 0.943
_reflns_number_gt 8712
_reflns_number_total 8992
_reflns_threshold_expression 'I > 2\s(I)'
_cod_data_source_file c3cc46070c.txt
_cod_data_source_block mp3
_cod_database_code 7109956
_reflns_odcompleteness_completeness 99.98
_reflns_odcompleteness_iscentric 1
_reflns_odcompleteness_theta 69.95
_olex2_refinement_description
;
1. Fixed Uiso
 At 1.2 times of:
  All C(H) groups, All C(H,H) groups
 At 1.5 times of:
  All N(H) groups
2. Restrained distances
 N119-H119
 0.98 with sigma of 0.02
3. Same fragment restrains
{N119, N219}
as
{Cl1, Cl2}
4.a Ternary CH refined with riding coordinates:
 C109(H109), C209(H209)
4.b Secondary CH2 refined with riding coordinates:
 C107(H10A,H10B), C108(H10C,H10D), C112(H11A,H11B), C120(H12A,H12B), C207(H20A,
 H20B), C208(H20C,H20D), C212(H21A,H21B), C220(H22A,H22B)
4.c Aromatic/amide H refined with riding coordinates:
 C101(H101), C102(H102), C103(H103), C104(H104), C105(H105), C114(H114),
 C115(H115), C117(H117), C118(H118), C122(H122), C123(H123), C125(H125),
 C126(H126), C201(H201), C202(H202), C203(H203), C204(H204), C205(H205),
 C214(H214), C215(H215), C217(H217), C218(H218), C222(H222), C223(H223),
 C225(H225), C226(H226)
;
_shelx_space_group_comment
;
The symmetry employed for this shelxl refinement is uniquely defined
by the following loop, which should always be used as a source of
symmetry information in preference to the above space-group names.
They are only intended as comments.
;
_shelxl_version_number 2013-4

loop_
_space_group_symop_operation_xyz
'x, y, z'
'-x, y+1/2, -z'

loop_
_atom_site_label
_atom_site_type_symbol
_atom_site_fract_x
_atom_site_fract_y
_atom_site_fract_z
_atom_site_U_iso_or_equiv
_atom_site_adp_type
_atom_site_occupancy
_atom_site_site_symmetry_order
_atom_site_calc_flag
_atom_site_refinement_flags_posn
_atom_site_refinement_flags_adp
Cl1 Cl 0.05064(12) 1.15989(9) 0.17825(9) 0.0743(4) Uani 1 1 d . .
Cl2 Cl 0.43594(9) 0.21966(8) -0.13434(4) 0.0432(2) Uani 1 1 d . .
Cl3 Cl 0.51892(10) 1.15167(8) 0.19346(8) 0.0630(3) Uani 1 1 d . .
Cl4 Cl 0.96597(12) 0.20006(8) -0.12202(5) 0.0521(2) Uani 1 1 d . .
C101 C 0.4509(3) 0.1795(3) 0.4223(2) 0.0416(8) Uani 1 1 d . .
H101 H 0.5175 0.1906 0.3884 0.050 Uiso 1 1 calc R U
C102 C 0.4846(4) 0.1180(4) 0.4851(2) 0.0516(10) Uani 1 1 d . .
H102 H 0.5740 0.0884 0.4943 0.062 Uiso 1 1 calc R U
C103 C 0.3879(4) 0.0998(4) 0.5345(2) 0.0499(9) Uani 1 1 d . .
H103 H 0.4098 0.0567 0.5772 0.060 Uiso 1 1 calc R U
C104 C 0.2596(4) 0.1450(4) 0.5208(2) 0.0490(9) Uani 1 1 d . .
H104 H 0.1927 0.1326 0.5542 0.059 Uiso 1 1 calc R U
C105 C 0.2270(3) 0.2087(3) 0.45863(18) 0.0391(7) Uani 1 1 d . .
H105 H 0.1391 0.2413 0.4508 0.047 Uiso 1 1 calc R U
C106 C 0.3222(3) 0.2249(3) 0.40785(16) 0.0307(6) Uani 1 1 d . .
C107 C 0.2863(4) 0.2915(3) 0.33877(18) 0.0349(7) Uani 1 1 d . .
H10A H 0.1865 0.3041 0.3329 0.042 Uiso 1 1 calc R U
H10B H 0.3113 0.2487 0.2959 0.042 Uiso 1 1 calc R U
C108 C 0.3595(3) 0.4028(3) 0.34030(16) 0.0287(6) Uani 1 1 d . .
H10C H 0.4593 0.3902 0.3468 0.034 Uiso 1 1 calc R U
H10D H 0.3337 0.4460 0.3828 0.034 Uiso 1 1 calc R U
C109 C 0.3247(3) 0.4700(2) 0.26992(16) 0.0259(6) Uani 1 1 d . .
H109 H 0.2235 0.4803 0.2630 0.031 Uiso 1 1 calc R U
C110 C 0.3916(3) 0.5835(3) 0.28137(15) 0.0250(5) Uani 1 1 d . .
O110 O 0.5161(2) 0.5946(2) 0.27958(12) 0.0316(5) Uani 1 1 d . .
N111 N 0.3082(3) 0.6656(2) 0.29608(16) 0.0331(6) Uani 1 1 d . .
H111 H 0.223(5) 0.648(5) 0.297(3) 0.050 Uiso 1 1 d . U
C112 C 0.3600(4) 0.7746(3) 0.3185(2) 0.0407(8) Uani 1 1 d . .
H11A H 0.4555 0.7812 0.3059 0.049 Uiso 1 1 calc R U
H11B H 0.3604 0.7810 0.3723 0.049 Uiso 1 1 calc R U
C113 C 0.2781(3) 0.8681(3) 0.2834(2) 0.0348(7) Uani 1 1 d . .
C114 C 0.2698(4) 0.8836(3) 0.2081(2) 0.0437(8) Uani 1 1 d . .
H114 H 0.3115 0.8314 0.1784 0.052 Uiso 1 1 calc R U
C115 C 0.2023(4) 0.9733(4) 0.1752(2) 0.0497(9) Uani 1 1 d . .
H115 H 0.1987 0.9835 0.1237 0.060 Uiso 1 1 calc R U
C116 C 0.1402(4) 1.0476(3) 0.2188(3) 0.0469(9) Uani 1 1 d . .
C117 C 0.1472(4) 1.0350(3) 0.2936(2) 0.0448(8) Uani 1 1 d . .
H117 H 0.1048 1.0872 0.3229 0.054 Uiso 1 1 calc R U
C118 C 0.2160(4) 0.9461(3) 0.3255(2) 0.0388(7) Uani 1 1 d . .
H118 H 0.2214 0.9376 0.3772 0.047 Uiso 1 1 calc R U
N119 N 0.3687(3) 0.4121(2) 0.20609(14) 0.0288(5) Uani 1 1 d D .
H119 H 0.465(3) 0.414(4) 0.214(2) 0.043 Uiso 1 1 d D U
N219 N 0.8539(3) 0.4090(2) 0.20391(15) 0.0335(6) Uani 1 1 d . .
H219 H 0.951(5) 0.414(4) 0.203(3) 0.050 Uiso 1 1 d . U
C120 C 0.3238(4) 0.4700(3) 0.13795(18) 0.0374(7) Uani 1 1 d . .
H12A H 0.3682 0.5434 0.1379 0.045 Uiso 1 1 calc R U
H12B H 0.2239 0.4817 0.1355 0.045 Uiso 1 1 calc R U
C121 C 0.3586(4) 0.4059(3) 0.07152(17) 0.0335(7) Uani 1 1 d . .
C122 C 0.3151(4) 0.2973(3) 0.06149(19) 0.0391(7) Uani 1 1 d . .
H122 H 0.2678 0.2625 0.0982 0.047 Uiso 1 1 calc R U
C123 C 0.3395(4) 0.2389(3) -0.00117(19) 0.0387(7) Uani 1 1 d . .
H123 H 0.3096 0.1646 -0.0076 0.046 Uiso 1 1 calc R U
C124 C 0.4087(4) 0.2914(3) -0.05431(17) 0.0352(7) Uani 1 1 d . .
C125 C 0.4541(4) 0.3983(3) -0.04563(18) 0.0385(7) Uani 1 1 d . .
H125 H 0.5018 0.4329 -0.0823 0.046 Uiso 1 1 calc R U
C126 C 0.4290(4) 0.4550(3) 0.01767(19) 0.0385(7) Uani 1 1 d . .
H126 H 0.4607 0.5288 0.0242 0.046 Uiso 1 1 calc R U
C201 C 0.8268(4) 0.2680(3) 0.47809(18) 0.0387(7) Uani 1 1 d . .
H201 H 0.8051 0.3435 0.4850 0.046 Uiso 1 1 calc R U
C202 C 0.8627(4) 0.2015(4) 0.53770(19) 0.0459(8) Uani 1 1 d . .
H202 H 0.8661 0.2322 0.5855 0.055 Uiso 1 1 calc R U
C203 C 0.8940(4) 0.0904(4) 0.5293(2) 0.0497(9) Uani 1 1 d . .
H203 H 0.9163 0.0448 0.5708 0.060 Uiso 1 1 calc R U
C204 C 0.8920(4) 0.0486(3) 0.4602(2) 0.0482(9) Uani 1 1 d . .
H204 H 0.9151 -0.0268 0.4539 0.058 Uiso 1 1 calc R U
C205 C 0.8571(3) 0.1135(3) 0.3988(2) 0.0372(7) Uani 1 1 d . .
H205 H 0.8570 0.0823 0.3512 0.045 Uiso 1 1 calc R U
C206 C 0.8224(3) 0.2235(3) 0.40695(17) 0.0322(6) Uani 1 1 d . .
C207 C 0.7812(4) 0.2939(3) 0.34062(19) 0.0384(7) Uani 1 1 d . .
H20A H 0.6830 0.3122 0.3404 0.046 Uiso 1 1 calc R U
H20B H 0.7933 0.2504 0.2959 0.046 Uiso 1 1 calc R U
C208 C 0.8621(3) 0.4008(3) 0.33776(17) 0.0302(6) Uani 1 1 d . .
H20C H 0.9606 0.3829 0.3394 0.036 Uiso 1 1 calc R U
H20D H 0.8476 0.4457 0.3815 0.036 Uiso 1 1 calc R U
C209 C 0.8217(3) 0.4694(3) 0.26871(17) 0.0285(6) Uani 1 1 d . .
H209 H 0.7209 0.4824 0.2655 0.034 Uiso 1 1 calc R U
C210 C 0.8943(3) 0.5810(3) 0.27835(15) 0.0265(6) Uani 1 1 d . .
O210 O 1.0197(2) 0.5868(2) 0.27783(14) 0.0369(5) Uani 1 1 d . .
N211 N 0.8168(3) 0.6681(2) 0.29005(15) 0.0312(5) Uani 1 1 d . .
H211 H 0.728(5) 0.665(4) 0.296(3) 0.047 Uiso 1 1 d . U
C212 C 0.8761(4) 0.7765(3) 0.3079(2) 0.0433(8) Uani 1 1 d . .
H21A H 0.9653 0.7822 0.2870 0.052 Uiso 1 1 calc R U
H21B H 0.8928 0.7833 0.3617 0.052 Uiso 1 1 calc R U
C213 C 0.7863(3) 0.8698(3) 0.27932(19) 0.0334(6) Uani 1 1 d . .
C214 C 0.6751(3) 0.9022(3) 0.3157(2) 0.0367(7) Uani 1 1 d . .
H214 H 0.6557 0.8651 0.3592 0.044 Uiso 1 1 calc R U
C215 C 0.5917(3) 0.9885(3) 0.2891(2) 0.0398(7) Uani 1 1 d . .
H215 H 0.5149 1.0099 0.3138 0.048 Uiso 1 1 calc R U
C216 C 0.6221(3) 1.0425(3) 0.2266(2) 0.0392(8) Uani 1 1 d . .
C217 C 0.7336(4) 1.0134(3) 0.1894(2) 0.0412(8) Uani 1 1 d . .
H217 H 0.7543 1.0525 0.1469 0.049 Uiso 1 1 calc R U
C218 C 0.8143(4) 0.9256(3) 0.2161(2) 0.0379(7) Uani 1 1 d . .
H218 H 0.8899 0.9033 0.1907 0.045 Uiso 1 1 calc R U
C220 C 0.7935(4) 0.4577(3) 0.13549(19) 0.0389(7) Uani 1 1 d . .
H22A H 0.8238 0.5354 0.1319 0.047 Uiso 1 1 calc R U
H22B H 0.6928 0.4571 0.1348 0.047 Uiso 1 1 calc R U
C221 C 0.8368(4) 0.3927(3) 0.07136(18) 0.0370(7) Uani 1 1 d . .
C222 C 0.9490(4) 0.4252(4) 0.0356(2) 0.0457(8) Uani 1 1 d . .
H222 H 0.9974 0.4901 0.0513 0.055 Uiso 1 1 calc R U
C223 C 0.9921(4) 0.3650(4) -0.0228(2) 0.0470(9) Uani 1 1 d . .
H223 H 1.0699 0.3877 -0.0463 0.056 Uiso 1 1 calc R U
C224 C 0.9202(4) 0.2721(3) -0.04605(18) 0.0398(7) Uani 1 1 d . .
C225 C 0.8084(4) 0.2364(3) -0.0111(2) 0.0472(8) Uani 1 1 d . .
H225 H 0.7606 0.1714 -0.0271 0.057 Uiso 1 1 calc R U
C226 C 0.7674(4) 0.2967(4) 0.0473(2) 0.0471(9) Uani 1 1 d . .
H226 H 0.6910 0.2726 0.0714 0.056 Uiso 1 1 calc R U

loop_
_atom_site_aniso_label
_atom_site_aniso_U_11
_atom_site_aniso_U_22
_atom_site_aniso_U_33
_atom_site_aniso_U_23
_atom_site_aniso_U_13
_atom_site_aniso_U_12
Cl1 0.0506(5) 0.0441(5) 0.1245(11) 0.0292(7) -0.0133(6) -0.0064(5)
Cl2 0.0528(5) 0.0467(5) 0.0303(3) -0.0083(3) 0.0052(3) 0.0045(4)
Cl3 0.0428(5) 0.0363(5) 0.1062(9) 0.0142(5) -0.0141(5) 0.0043(4)
Cl4 0.0758(6) 0.0415(5) 0.0407(4) -0.0063(4) 0.0142(4) 0.0079(4)
C101 0.0312(15) 0.0431(19) 0.0512(19) 0.0087(15) 0.0069(13) -0.0001(13)
C102 0.0337(18) 0.054(2) 0.065(3) 0.019(2) -0.0069(16) 0.0008(15)
C103 0.052(2) 0.057(2) 0.0389(18) 0.0195(17) -0.0083(15) -0.0031(19)
C104 0.0468(19) 0.065(2) 0.0363(17) 0.0099(17) 0.0101(14) -0.0059(19)
C105 0.0286(14) 0.0473(19) 0.0416(16) 0.0046(15) 0.0047(12) 0.0018(13)
C106 0.0336(15) 0.0273(14) 0.0310(13) 0.0010(12) 0.0004(11) -0.0027(12)
C107 0.0366(16) 0.0323(16) 0.0352(15) 0.0062(13) -0.0008(12) -0.0034(12)
C108 0.0315(14) 0.0275(14) 0.0274(13) 0.0014(11) 0.0039(10) -0.0011(11)
C109 0.0258(13) 0.0254(14) 0.0266(13) 0.0019(11) 0.0020(10) 0.0016(11)
C110 0.0251(13) 0.0292(14) 0.0205(12) 0.0018(10) 0.0013(9) 0.0019(11)
O110 0.0219(10) 0.0354(12) 0.0376(11) -0.0010(9) 0.0038(8) 0.0004(8)
N111 0.0237(11) 0.0284(13) 0.0472(15) -0.0066(11) 0.0036(10) -0.0010(10)
C112 0.0308(16) 0.0307(16) 0.059(2) -0.0085(15) -0.0031(14) -0.0009(13)
C113 0.0273(14) 0.0308(15) 0.0465(18) -0.0091(14) 0.0047(12) -0.0063(12)
C114 0.0409(18) 0.045(2) 0.0460(18) -0.0126(16) 0.0084(14) -0.0043(15)
C115 0.050(2) 0.048(2) 0.049(2) 0.0024(16) -0.0018(16) -0.0137(17)
C116 0.0307(16) 0.0314(17) 0.077(3) 0.0118(17) -0.0016(16) -0.0052(13)
C117 0.0364(17) 0.0308(17) 0.068(2) -0.0067(16) 0.0122(16) -0.0038(13)
C118 0.0372(17) 0.0315(16) 0.0493(19) -0.0060(14) 0.0125(14) -0.0057(13)
N119 0.0315(12) 0.0285(12) 0.0264(11) -0.0001(10) 0.0019(9) 0.0060(10)
N219 0.0350(14) 0.0345(14) 0.0304(12) -0.0052(11) 0.0003(10) 0.0088(11)
C120 0.0530(19) 0.0335(16) 0.0253(14) 0.0009(12) 0.0000(13) 0.0082(14)
C121 0.0423(17) 0.0323(16) 0.0252(13) 0.0006(12) -0.0008(12) 0.0071(13)
C122 0.0489(19) 0.0368(18) 0.0322(16) 0.0018(13) 0.0071(13) -0.0009(14)
C123 0.0452(18) 0.0337(16) 0.0373(16) -0.0024(13) 0.0040(13) -0.0019(14)
C124 0.0417(17) 0.0375(17) 0.0261(13) -0.0029(12) 0.0007(12) 0.0072(13)
C125 0.0464(19) 0.0406(18) 0.0288(14) 0.0027(13) 0.0051(13) -0.0010(15)
C126 0.0473(19) 0.0333(17) 0.0338(16) -0.0002(13) -0.0026(13) -0.0013(14)
C201 0.0371(17) 0.0439(18) 0.0352(16) -0.0018(14) 0.0038(12) 0.0036(14)
C202 0.0368(17) 0.064(3) 0.0369(16) 0.0044(17) 0.0002(13) -0.0038(17)
C203 0.0359(18) 0.060(2) 0.051(2) 0.0216(19) -0.0073(15) -0.0032(17)
C204 0.0416(19) 0.0389(19) 0.063(2) 0.0078(17) -0.0014(17) 0.0017(15)
C205 0.0334(15) 0.0353(17) 0.0425(17) -0.0046(13) 0.0009(12) -0.0047(12)
C206 0.0270(13) 0.0335(16) 0.0355(14) 0.0026(13) 0.0000(11) -0.0044(12)
C207 0.0411(17) 0.0362(18) 0.0363(16) 0.0027(14) -0.0058(13) -0.0079(14)
C208 0.0314(14) 0.0299(15) 0.0292(13) -0.0008(11) 0.0010(11) -0.0019(12)
C209 0.0272(14) 0.0277(14) 0.0304(14) -0.0029(11) 0.0008(11) 0.0019(11)
C210 0.0273(14) 0.0283(14) 0.0238(12) 0.0017(10) 0.0026(10) 0.0002(11)
O210 0.0240(10) 0.0366(12) 0.0508(13) -0.0017(10) 0.0069(9) -0.0010(9)
N211 0.0242(11) 0.0258(13) 0.0429(14) -0.0042(10) -0.0016(10) 0.0000(10)
C212 0.0359(17) 0.0257(15) 0.065(2) -0.0054(15) -0.0125(16) -0.0011(13)
C213 0.0296(15) 0.0244(14) 0.0450(17) -0.0065(13) -0.0029(12) -0.0025(11)
C214 0.0326(15) 0.0314(16) 0.0460(17) -0.0023(13) 0.0030(13) -0.0078(13)
C215 0.0268(14) 0.0333(16) 0.060(2) -0.0069(15) 0.0066(14) -0.0020(12)
C216 0.0312(16) 0.0235(14) 0.060(2) 0.0016(14) -0.0091(14) 0.0001(12)
C217 0.0385(17) 0.0400(19) 0.0449(18) 0.0031(15) 0.0024(14) -0.0052(14)
C218 0.0329(15) 0.0346(16) 0.0463(18) -0.0077(14) 0.0045(13) -0.0014(13)
C220 0.0438(18) 0.0390(18) 0.0333(16) -0.0009(13) -0.0005(13) 0.0072(14)
C221 0.0398(17) 0.0405(18) 0.0294(14) 0.0010(13) -0.0037(12) 0.0051(14)
C222 0.048(2) 0.049(2) 0.0391(18) -0.0073(16) -0.0020(15) -0.0048(17)
C223 0.047(2) 0.055(2) 0.0388(18) -0.0048(16) 0.0053(15) -0.0042(17)
C224 0.053(2) 0.0356(17) 0.0306(15) -0.0007(13) 0.0049(14) 0.0083(15)
C225 0.056(2) 0.0381(18) 0.0480(19) -0.0032(16) 0.0067(16) -0.0073(16)
C226 0.054(2) 0.048(2) 0.0398(18) 0.0012(16) 0.0093(16) -0.0037(17)

loop_
_atom_type_symbol
_atom_type_description
_atom_type_scat_dispersion_real
_atom_type_scat_dispersion_imag
_atom_type_scat_source
C C 0.0181 0.0091 'International Tables Vol C Tables 4.2.6.8 and 6.1.1.4'
H H 0.0000 0.0000 'International Tables Vol C Tables 4.2.6.8 and 6.1.1.4'
N N 0.0311 0.0180 'International Tables Vol C Tables 4.2.6.8 and 6.1.1.4'
O O 0.0492 0.0322 'International Tables Vol C Tables 4.2.6.8 and 6.1.1.4'
Cl Cl 0.3639 0.7018 'International Tables Vol C Tables 4.2.6.8 and 6.1.1.4'

loop_
_geom_angle_atom_site_label_1
_geom_angle_atom_site_label_2
_geom_angle_atom_site_label_3
_geom_angle
C102 C101 H101 119.4
C106 C101 H101 119.4
C106 C101 C102 121.3(3)
C101 C102 H102 120.0
C101 C102 C103 120.0(4)
C103 C102 H102 120.0
C102 C103 H103 120.5
C104 C103 C102 119.1(3)
C104 C103 H103 120.5
C103 C104 H104 119.6
C103 C104 C105 120.8(3)
C105 C104 H104 119.6
C104 C105 H105 119.8
C104 C105 C106 120.5(3)
C106 C105 H105 119.8
C101 C106 C105 118.3(3)
C101 C106 C107 120.8(3)
C105 C106 C107 120.9(3)
C106 C107 H10A 109.1
C106 C107 H10B 109.1
C106 C107 C108 112.3(3)
H10A C107 H10B 107.9
C108 C107 H10A 109.1
C108 C107 H10B 109.1
C107 C108 H10C 109.1
C107 C108 H10D 109.1
C107 C108 C109 112.5(2)
H10C C108 H10D 107.8
C109 C108 H10C 109.1
C109 C108 H10D 109.1
C108 C109 H109 108.6
C110 C109 C108 107.4(2)
C110 C109 H109 108.6
N119 C109 C108 110.9(2)
N119 C109 H109 108.6
N119 C109 C110 112.8(2)
O110 C110 C109 120.7(3)
O110 C110 N111 123.6(3)
N111 C110 C109 115.6(2)
C110 N111 H111 116(4)
C110 N111 C112 121.7(3)
C112 N111 H111 122(4)
N111 C112 H11A 108.8
N111 C112 H11B 108.8
N111 C112 C113 113.6(3)
H11A C112 H11B 107.7
C113 C112 H11A 108.8
C113 C112 H11B 108.8
C114 C113 C112 120.7(3)
C114 C113 C118 118.0(4)
C118 C113 C112 121.2(3)
C113 C114 H114 119.2
C115 C114 C113 121.6(4)
C115 C114 H114 119.2
C114 C115 H115 120.7
C116 C115 C114 118.6(4)
C116 C115 H115 120.7
C115 C116 Cl1 119.4(4)
C117 C116 Cl1 119.3(3)
C117 C116 C115 121.2(4)
C116 C117 H117 120.3
C116 C117 C118 119.4(4)
C118 C117 H117 120.3
C113 C118 H118 119.4
C117 C118 C113 121.2(4)
C117 C118 H118 119.4
C109 N119 H119 103(3)
C109 N119 C120 111.3(2)
C120 N119 H119 110(3)
C209 N219 H219 106(3)
C209 N219 C220 113.4(3)
C220 N219 H219 106(3)
N119 C120 H12A 109.3
N119 C120 H12B 109.3
N119 C120 C121 111.7(3)
H12A C120 H12B 107.9
C121 C120 H12A 109.3
C121 C120 H12B 109.3
C122 C121 C120 120.3(3)
C126 C121 C120 121.1(3)
C126 C121 C122 118.5(3)
C121 C122 H122 119.4
C123 C122 C121 121.2(3)
C123 C122 H122 119.4
C122 C123 H123 120.7
C122 C123 C124 118.5(3)
C124 C123 H123 120.7
C123 C124 Cl2 118.8(3)
C125 C124 Cl2 119.6(3)
C125 C124 C123 121.6(3)
C124 C125 H125 120.6
C124 C125 C126 118.9(3)
C126 C125 H125 120.6
C121 C126 C125 121.2(3)
C121 C126 H126 119.4
C125 C126 H126 119.4
C202 C201 H201 120.1
C202 C201 C206 119.7(4)
C206 C201 H201 120.1
C201 C202 H202 119.3
C201 C202 C203 121.4(4)
C203 C202 H202 119.3
C202 C203 H203 120.7
C204 C203 C202 118.5(4)
C204 C203 H203 120.7
C203 C204 H204 119.2
C203 C204 C205 121.6(4)
C205 C204 H204 119.2
C204 C205 H205 120.0
C206 C205 C204 120.1(3)
C206 C205 H205 120.0
C201 C206 C207 120.9(3)
C205 C206 C201 118.6(3)
C205 C206 C207 120.4(3)
C206 C207 H20A 108.8
C206 C207 H20B 108.8
C206 C207 C208 113.8(3)
H20A C207 H20B 107.7
C208 C207 H20A 108.8
C208 C207 H20B 108.8
C207 C208 H20C 109.0
C207 C208 H20D 109.0
C207 C208 C209 112.9(3)
H20C C208 H20D 107.8
C209 C208 H20C 109.0
C209 C208 H20D 109.0
N219 C209 C208 110.0(2)
N219 C209 H209 108.5
N219 C209 C210 113.9(3)
C208 C209 H209 108.5
C210 C209 C208 107.3(2)
C210 C209 H209 108.5
O210 C210 C209 120.3(3)
O210 C210 N211 122.9(3)
N211 C210 C209 116.8(3)
C210 N211 H211 125(3)
C210 N211 C212 121.7(3)
C212 N211 H211 113(3)
N211 C212 H21A 109.0
N211 C212 H21B 109.0
N211 C212 C213 112.8(3)
H21A C212 H21B 107.8
C213 C212 H21A 109.0
C213 C212 H21B 109.0
C214 C213 C212 120.7(3)
C214 C213 C218 119.1(3)
C218 C213 C212 120.2(3)
C213 C214 H214 119.7
C213 C214 C215 120.7(3)
C215 C214 H214 119.7
C214 C215 H215 120.5
C216 C215 C214 119.0(3)
C216 C215 H215 120.5
C215 C216 Cl3 119.3(3)
C215 C216 C217 121.8(3)
C217 C216 Cl3 118.9(3)
C216 C217 H217 120.9
C216 C217 C218 118.3(3)
C218 C217 H217 120.9
C213 C218 C217 121.1(3)
C213 C218 H218 119.5
C217 C218 H218 119.5
N219 C220 H22A 109.7
N219 C220 H22B 109.7
N219 C220 C221 109.7(3)
H22A C220 H22B 108.2
C221 C220 H22A 109.7
C221 C220 H22B 109.7
C222 C221 C220 120.7(3)
C222 C221 C226 118.2(3)
C226 C221 C220 121.1(3)
C221 C222 H222 119.2
C221 C222 C223 121.5(4)
C223 C222 H222 119.2
C222 C223 H223 120.5
C224 C223 C222 118.9(4)
C224 C223 H223 120.6
C223 C224 Cl4 119.8(3)
C223 C224 C225 121.2(3)
C225 C224 Cl4 119.0(3)
C224 C225 H225 120.4
C226 C225 C224 119.2(4)
C226 C225 H225 120.4
C221 C226 H226 119.5
C225 C226 C221 121.0(4)
C225 C226 H226 119.5

loop_
_geom_bond_atom_site_label_1
_geom_bond_atom_site_label_2
_geom_bond_distance
Cl1 C116 1.750(4)
Cl2 C124 1.746(3)
Cl3 C216 1.742(3)
Cl4 C224 1.736(4)
C101 H101 0.9500
C101 C102 1.386(5)
C101 C106 1.385(5)
C102 H102 0.9500
C102 C103 1.388(6)
C103 H103 0.9500
C103 C104 1.378(6)
C104 H104 0.9500
C104 C105 1.390(5)
C105 H105 0.9500
C105 C106 1.390(4)
C106 C107 1.517(4)
C107 H10A 0.9900
C107 H10B 0.9900
C107 C108 1.526(4)
C108 H10C 0.9900
C108 H10D 0.9900
C108 C109 1.539(4)
C109 H109 1.0000
C109 C110 1.529(4)
C109 N119 1.462(4)
C110 O110 1.234(4)
C110 N111 1.332(4)
N111 H111 0.86(5)
N111 C112 1.460(4)
C112 H11A 0.9900
C112 H11B 0.9900
C112 C113 1.501(5)
C113 C114 1.389(5)
C113 C118 1.393(5)
C114 H114 0.9500
C114 C115 1.383(6)
C115 H115 0.9500
C115 C116 1.382(7)
C116 C117 1.375(6)
C117 H117 0.9500
C117 C118 1.375(6)
C118 H118 0.9500
N119 H119 0.94(2)
N119 C120 1.467(4)
N219 H219 0.96(5)
N219 C209 1.453(4)
N219 C220 1.464(4)
C120 H12A 0.9900
C120 H12B 0.9900
C120 C121 1.508(4)
C121 C122 1.390(5)
C121 C126 1.389(5)
C122 H122 0.9500
C122 C123 1.388(5)
C123 H123 0.9500
C123 C124 1.390(5)
C124 C125 1.374(5)
C125 H125 0.9500
C125 C126 1.389(5)
C126 H126 0.9500
C201 H201 0.9500
C201 C202 1.378(5)
C201 C206 1.408(5)
C202 H202 0.9500
C202 C203 1.392(7)
C203 H203 0.9500
C203 C204 1.362(7)
C204 H204 0.9500
C204 C205 1.391(5)
C205 H205 0.9500
C205 C206 1.387(5)
C206 C207 1.511(5)
C207 H20A 0.9900
C207 H20B 0.9900
C207 C208 1.523(4)
C208 H20C 0.9900
C208 H20D 0.9900
C208 C209 1.537(4)
C209 H209 1.0000
C209 C210 1.532(4)
C210 O210 1.235(4)
C210 N211 1.329(4)
N211 H211 0.89(5)
N211 C212 1.461(4)
C212 H21A 0.9900
C212 H21B 0.9900
C212 C213 1.500(5)
C213 C214 1.386(5)
C213 C218 1.390(5)
C214 H214 0.9500
C214 C215 1.389(5)
C215 H215 0.9500
C215 C216 1.376(6)
C216 C217 1.386(5)
C217 H217 0.9500
C217 C218 1.390(5)
C218 H218 0.9500
C220 H22A 0.9900
C220 H22B 0.9900
C220 C221 1.507(5)
C221 C222 1.389(6)
C221 C226 1.399(6)
C222 H222 0.9500
C222 C223 1.392(5)
C223 H223 0.9500
C223 C224 1.377(6)
C224 C225 1.389(6)
C225 H225 0.9500
C225 C226 1.385(6)
C226 H226 0.9500

loop_
_geom_hbond_atom_site_label_D
_geom_hbond_atom_site_label_H
_geom_hbond_atom_site_label_A
_geom_hbond_distance_DH
_geom_hbond_distance_HA
_geom_hbond_distance_DA
_geom_hbond_angle_DHA
_geom_hbond_site_symmetry_A
N111 H111 O210 0.86(5) 2.14(5) 2.983(3) 167(5) 1_455
N119 H119 O110 0.94(2) 2.53(5) 2.908(4) 104(3) .
N219 H219 O210 0.96(5) 2.56(5) 2.956(4) 105(4) .
N211 H211 O110 0.89(5) 2.25(5) 3.077(3) 155(5) .
